data_2202449
loop_
_publ_author_name
'Sandoval-Ram\'irez, Jes\'us'
'Meza-Reyes, Socorro'
'Montiel-Smith, Sara'
'Bern\`es, Sylvain'
'Hern\'andez-Linares, Guadalupe'
'Vi\~nas Bravo, Omar '

_publ_section_title
;
 Solving the problem of the configuration of the double bond at C22 in
 (25<i>S</i>)-23-acetyl-5\b-furost-22-ene-3\b,26-diyl diacetate
;
_journal_issue 11
_journal_name_full 'Acta Crystallographica Section E'
_journal_page_first o1817
_journal_page_last o1819
_journal_paper_doi 10.1107/S1600536803023754
_journal_volume 59
_journal_year 2003
_chemical_formula_iupac 'C33 H50 O6'
_chemical_formula_moiety 'C33 H50 O6'
_chemical_formula_sum 'C33 H50 O6'
_chemical_formula_weight 542.73
_space_group_IT_number 4
_symmetry_cell_setting monoclinic
_symmetry_space_group_name_Hall 'P 2yb'
_symmetry_space_group_name_H-M 'P 1 21 1'
_atom_sites_solution_hydrogens geom
_atom_sites_solution_primary direct
_atom_sites_solution_secondary difmap
_audit_creation_method SHELXTL-Plus
_cell_angle_alpha 90.00
_cell_angle_beta 98.562(6)
_cell_angle_gamma 90.00
_cell_formula_units_Z 2
_cell_length_a 12.9463(14)
_cell_length_b 7.3819(10)
_cell_length_c 16.8664(17)
_cell_measurement_reflns_used 68
_cell_measurement_temperature 300.0(10)
_cell_measurement_theta_max 12.52
_cell_measurement_theta_min 4.57
_cell_volume 1593.9(3)
_computing_cell_refinement XSCANS
_computing_data_collection 'XSCANS (Siemens, 1996)'
_computing_data_reduction XSCANS
_computing_molecular_graphics SHELXTL-Plus
_computing_publication_material SHELXTL-Plus
_computing_structure_refinement SHELXTL-Plus
_computing_structure_solution 'SHELXTL-Plus (Sheldrick, 1998)'
_diffrn_ambient_temperature 300.0(10)
_diffrn_measured_fraction_theta_full 1.000
_diffrn_measured_fraction_theta_max 1.000
_diffrn_measurement_device_type 'Bruker P4'
_diffrn_measurement_method 2\q/\w
_diffrn_radiation_monochromator graphite
_diffrn_radiation_type MoK\a
_diffrn_radiation_wavelength 0.71073
_diffrn_reflns_av_R_equivalents 0.0284
_diffrn_reflns_av_sigmaI/netI 0.0286
_diffrn_reflns_limit_h_max 8
_diffrn_reflns_limit_h_min -17
_diffrn_reflns_limit_k_max 9
_diffrn_reflns_limit_k_min -1
_diffrn_reflns_limit_l_max 22
_diffrn_reflns_limit_l_min -22
_diffrn_reflns_number 7849
_diffrn_reflns_theta_full 28.00
_diffrn_reflns_theta_max 28.00
_diffrn_reflns_theta_min 1.59
_diffrn_standards_decay_% <1
_diffrn_standards_interval_count 97
_diffrn_standards_number 3
_exptl_absorpt_coefficient_mu 0.076
_exptl_absorpt_correction_type none
_exptl_crystal_colour Colorless
_exptl_crystal_density_diffrn 1.131
_exptl_crystal_density_method 'not measured'
_exptl_crystal_description prism
_exptl_crystal_F_000 592
_exptl_crystal_size_max 0.65
_exptl_crystal_size_mid 0.50
_exptl_crystal_size_min 0.38
_refine_diff_density_max 0.248
_refine_diff_density_min -0.191
_refine_ls_extinction_coef 0.016(3)
_refine_ls_extinction_expression Fc^*^=kFc[1+0.001xFc^2^\l^3^/sin(2\q)]^-1/4^
_refine_ls_extinction_method SHELXTL-Plus
_refine_ls_goodness_of_fit_ref 1.045
_refine_ls_hydrogen_treatment constr
_refine_ls_matrix_type full
_refine_ls_number_parameters 363
_refine_ls_number_reflns 4144
_refine_ls_number_restraints 1
_refine_ls_restrained_S_all 1.045
_refine_ls_R_factor_all 0.0539
_refine_ls_R_factor_gt 0.0451
_refine_ls_shift/su_max 0.001
_refine_ls_shift/su_mean 0.000
_refine_ls_structure_factor_coef Fsqd
_refine_ls_weighting_details 'calc w = 1/[\s^2^(Fo^2^)+(0.0712P)^2^+0.1538P] where P = (Fo^2^+2Fc^2^)/3'
_refine_ls_weighting_scheme calc
_refine_ls_wR_factor_gt 0.1259
_refine_ls_wR_factor_ref 0.1327
_reflns_number_gt 3498
_reflns_number_total 4144
_reflns_threshold_expression I>2\s(I)
_cod_data_source_file cf6291.cif
_cod_data_source_block I
_cod_depositor_comments
;
The following automatic conversions were performed:
'_symmetry_cell_setting' value 'Monoclinic' changed to 'monoclinic'
according to '/home/saulius/struct/CIF-dictionaries/cif_core.dic'
dictionary named 'cif_core.dic' version 2.4.1 from 2010-06-29.

Automatic conversion script
Id: cif_fix_enum 1527 2010-12-29 10:47:43Z saulius 

The following automatic conversions were performed:

'_symmetry_cell_setting' value 'Monoclinic' changed to 'monoclinic'
according to /home/saulius/struct/CIF-dictionaries/cif_core.dic
dictionary named 'cif_core.dic' version 2.4.1 from 2010-06-29.

Automatic conversion script
Id: cif_fix_values 1715 2011-07-08 13:25:40Z adriana 
;
_cod_original_sg_symbol_H-M 'P 21'
_cod_database_code 2202449
_cod_database_fobs_code 2202449

loop_
_symmetry_equiv_pos_as_xyz
'x, y, z'
'-x, y+1/2, -z'

loop_
_atom_site_label
_atom_site_fract_x
_atom_site_fract_y
_atom_site_fract_z
_atom_site_U_iso_or_equiv
_atom_site_adp_type
_atom_site_calc_flag
_atom_site_refinement_flags
_atom_site_occupancy
_atom_site_disorder_assembly
_atom_site_disorder_group
_atom_site_type_symbol
C1 0.8280(2) 0.8269(5) 0.15861(12) 0.0606(7) Uani d . 1 . . C
H1A 0.8801 0.8204 0.1229 0.073 Uiso calc R 1 . . H
H1B 0.7975 0.7073 0.1606 0.073 Uiso calc R 1 . . H
C2 0.7442(2) 0.9561(6) 0.12383(14) 0.0715(9) Uani d . 1 . . C
H2A 0.6872 0.9511 0.1551 0.086 Uiso calc R 1 . . H
H2B 0.7172 0.9190 0.0695 0.086 Uiso calc R 1 . . H
C3 0.7837(2) 1.1492(5) 0.12267(15) 0.0706(8) Uani d . 1 . . C
H3A 0.7253 1.2316 0.1057 0.085 Uiso calc R 1 . . H
O3' 0.85872(15) 1.1570(4) 0.06517(10) 0.0766(6) Uani d . 1 . . O
C4' 0.8451(3) 1.2727(6) 0.00780(19) 0.0904(11) Uani d . 1 . . C
C5' 0.9293(2) 1.2709(5) -0.04377(15) 0.0783(9) Uani d . 1 . . C
H5'A 0.9518 1.1486 -0.0501 0.118 Uiso calc R 1 . . H
H5'B 0.9873 1.3423 -0.0190 0.118 Uiso calc R 1 . . H
H5'C 0.9029 1.3208 -0.0954 0.118 Uiso calc R 1 . . H
O6' 0.7500(5) 1.3115(17) -0.0225(4) 0.105(4) Uani d P 0.532(16) . . O
O6'A 0.8021(12) 1.4236(14) 0.0237(8) 0.128(6) Uani d P 0.468(16) . . O
C4 0.8408(2) 1.2072(4) 0.20367(15) 0.0649(7) Uani d . 1 . . C
H4A 0.7903 1.2227 0.2402 0.078 Uiso calc R 1 . . H
H4B 0.8734 1.3239 0.1979 0.078 Uiso calc R 1 . . H
C5 0.92394(18) 1.0745(4) 0.24030(12) 0.0544(6) Uani d . 1 . . C
H5A 0.9780 1.0731 0.2053 0.065 Uiso calc R 1 . . H
C6 0.9769(2) 1.1381(5) 0.32293(13) 0.0694(8) Uani d . 1 . . C
H6A 1.0389 1.0655 0.3392 0.083 Uiso calc R 1 . . H
H6B 0.9988 1.2631 0.3192 0.083 Uiso calc R 1 . . H
C7 0.9047(2) 1.1231(4) 0.38647(13) 0.0619(7) Uani d . 1 . . C
H7A 0.8479 1.2089 0.3742 0.074 Uiso calc R 1 . . H
H7B 0.9434 1.1551 0.4383 0.074 Uiso calc R 1 . . H
C8 0.85951(16) 0.9325(4) 0.39116(11) 0.0476(5) Uani d . 1 . . C
H8A 0.9160 0.8489 0.4118 0.057 Uiso calc R 1 . . H
C9 0.80689(16) 0.8662(4) 0.30687(11) 0.0459(5) Uani d . 1 . . C
H9A 0.7505 0.9522 0.2892 0.055 Uiso calc R 1 . . H
C10 0.88312(17) 0.8768(4) 0.24352(12) 0.0503(5) Uani d . 1 . . C
C11 0.7544(2) 0.6803(4) 0.31129(12) 0.0560(6) Uani d . 1 . . C
H11A 0.8074 0.5899 0.3285 0.067 Uiso calc R 1 . . H
H11B 0.7199 0.6467 0.2583 0.067 Uiso calc R 1 . . H
C12 0.67375(18) 0.6816(4) 0.36990(11) 0.0528(6) Uani d . 1 . . C
H12A 0.6171 0.7633 0.3501 0.063 Uiso calc R 1 . . H
H12B 0.6448 0.5611 0.3730 0.063 Uiso calc R 1 . . H
C13 0.72405(16) 0.7422(3) 0.45369(11) 0.0434(4) Uani d . 1 . . C
C14 0.77652(17) 0.9286(3) 0.44662(11) 0.0448(5) Uani d . 1 . . C
H14A 0.7207 1.0093 0.4219 0.054 Uiso calc R 1 . . H
C15 0.80277(19) 0.9913(4) 0.53439(11) 0.0545(6) Uani d . 1 . . C
H15A 0.8658 0.9335 0.5611 0.065 Uiso calc R 1 . . H
H15B 0.8112 1.1217 0.5379 0.065 Uiso calc R 1 . . H
C16 0.70632(18) 0.9293(3) 0.57018(11) 0.0481(5) Uani d . 1 . . C
H16A 0.6632 1.0331 0.5807 0.058 Uiso calc R 1 . . H
C17 0.64457(15) 0.7985(3) 0.50959(10) 0.0440(5) Uani d . 1 . . C
H17A 0.5863 0.8637 0.4783 0.053 Uiso calc R 1 . . H
C18 0.79967(18) 0.5962(4) 0.49181(14) 0.0548(6) Uani d . 1 . . C
H18A 0.8475 0.5651 0.4556 0.082 Uiso calc R 1 . . H
H18B 0.7610 0.4905 0.5028 0.082 Uiso calc R 1 . . H
H18C 0.8380 0.6414 0.5409 0.082 Uiso calc R 1 . . H
C19 0.9746(2) 0.7446(5) 0.26413(17) 0.0733(8) Uani d . 1 . . C
H19A 1.0203 0.7535 0.2244 0.110 Uiso calc R 1 . . H
H19B 0.9482 0.6232 0.2651 0.110 Uiso calc R 1 . . H
H19C 1.0125 0.7744 0.3158 0.110 Uiso calc R 1 . . H
C20 0.60167(15) 0.6580(3) 0.56277(10) 0.0444(5) Uani d . 1 . . C
H20A 0.5987 0.5374 0.5382 0.053 Uiso calc R 1 . . H
C21 0.49508(17) 0.7147(4) 0.58314(13) 0.0562(6) Uani d . 1 . . C
H21A 0.4702 0.6241 0.6165 0.084 Uiso calc R 1 . . H
H21B 0.4465 0.7274 0.5346 0.084 Uiso calc R 1 . . H
H21C 0.5016 0.8283 0.6111 0.084 Uiso calc R 1 . . H
C22 0.67995(15) 0.6638(3) 0.63885(11) 0.0437(4) Uani d . 1 . . C
O22' 0.73500(12) 0.8205(3) 0.64298(7) 0.0512(4) Uani d . 1 . . O
C23 0.69628(17) 0.5453(3) 0.70078(11) 0.0471(5) Uani d . 1 . . C
C23' 0.6438(2) 0.3698(4) 0.69456(14) 0.0560(6) Uani d . 1 . . C
C23" 0.6662(4) 0.2353(6) 0.7619(2) 0.1128(15) Uani d . 1 . . C
H23A 0.6257 0.1276 0.7486 0.169 Uiso calc R 1 . . H
H23B 0.6479 0.2871 0.8101 0.169 Uiso calc R 1 . . H
H23C 0.7392 0.2053 0.7699 0.169 Uiso calc R 1 . . H
O23" 0.58358(16) 0.3182(3) 0.63582(11) 0.0718(5) Uani d . 1 . . O
C24 0.77170(18) 0.6009(4) 0.77514(12) 0.0542(6) Uani d . 1 . . C
H24A 0.8355 0.6456 0.7584 0.065 Uiso calc R 1 . . H
H24B 0.7895 0.4944 0.8080 0.065 Uiso calc R 1 . . H
C25 0.7291(2) 0.7460(4) 0.82632(12) 0.0579(6) Uani d . 1 . . C
H25A 0.7079 0.8507 0.7920 0.069 Uiso calc R 1 . . H
C26 0.6343(3) 0.6793(6) 0.86092(18) 0.0777(8) Uani d . 1 . . C
H26A 0.5813 0.6377 0.8180 0.093 Uiso calc R 1 . . H
H26B 0.6539 0.5784 0.8969 0.093 Uiso calc R 1 . . H
C27 0.8146(3) 0.8070(7) 0.89287(19) 0.1007(13) Uani d . 1 . . C
H27A 0.7874 0.8980 0.9248 0.151 Uiso calc R 1 . . H
H27B 0.8719 0.8562 0.8697 0.151 Uiso calc R 1 . . H
H27C 0.8383 0.7052 0.9261 0.151 Uiso calc R 1 . . H
O26' 0.5933(2) 0.8252(5) 0.90403(14) 0.1071(10) Uani d . 1 . . O
C27' 0.5010(3) 0.8905(8) 0.8799(3) 0.1030(13) Uani d . 1 . . C
C28' 0.4712(4) 1.0416(9) 0.9277(3) 0.141(2) Uani d . 1 . . C
H28A 0.4022 1.0815 0.9061 0.211 Uiso calc R 1 . . H
H28B 0.5196 1.1395 0.9262 0.211 Uiso calc R 1 . . H
H28C 0.4722 1.0029 0.9821 0.211 Uiso calc R 1 . . H
O29' 0.4520(3) 0.8393(10) 0.8191(3) 0.204(3) Uani d . 1 . . O

loop_
_atom_site_aniso_label
_atom_site_aniso_U_11
_atom_site_aniso_U_22
_atom_site_aniso_U_33
_atom_site_aniso_U_12
_atom_site_aniso_U_13
_atom_site_aniso_U_23
C1 0.0705(14) 0.0774(17) 0.0375(9) -0.0182(15) 0.0207(10) -0.0093(12)
C2 0.0592(14) 0.116(3) 0.0401(10) -0.0178(17) 0.0084(10) 0.0002(14)
C3 0.0631(14) 0.101(2) 0.0500(12) 0.0137(17) 0.0164(10) 0.0216(15)
O3' 0.0730(11) 0.1063(17) 0.0541(9) 0.0144(12) 0.0208(8) 0.0325(12)
C4' 0.102(2) 0.107(3) 0.0681(17) 0.025(2) 0.0310(17) 0.039(2)
C5' 0.0900(19) 0.093(2) 0.0549(13) -0.0091(19) 0.0195(13) 0.0199(16)
O6' 0.092(3) 0.150(8) 0.073(4) 0.043(4) 0.017(3) 0.052(5)
O6'A 0.189(11) 0.096(6) 0.117(8) 0.053(7) 0.083(9) 0.052(6)
C4 0.0774(16) 0.0671(17) 0.0540(12) -0.0042(15) 0.0218(12) 0.0051(12)
C5 0.0527(11) 0.0718(17) 0.0408(10) -0.0144(13) 0.0137(9) 0.0014(11)
C6 0.0658(14) 0.097(2) 0.0471(11) -0.0366(16) 0.0132(10) -0.0058(14)
C7 0.0670(14) 0.0778(19) 0.0415(10) -0.0272(14) 0.0097(9) -0.0086(12)
C8 0.0457(10) 0.0625(14) 0.0348(9) -0.0068(11) 0.0064(8) 0.0003(9)
C9 0.0471(10) 0.0580(13) 0.0339(8) -0.0036(10) 0.0104(7) -0.0001(9)
C10 0.0507(11) 0.0653(15) 0.0369(9) -0.0057(11) 0.0138(8) 0.0002(10)
C11 0.0676(13) 0.0646(15) 0.0383(9) -0.0171(13) 0.0163(9) -0.0091(11)
C12 0.0566(11) 0.0677(15) 0.0352(9) -0.0199(12) 0.0102(8) -0.0055(10)
C13 0.0457(10) 0.0536(12) 0.0319(8) -0.0051(10) 0.0087(7) -0.0004(9)
C14 0.0478(10) 0.0552(12) 0.0313(8) -0.0048(10) 0.0062(7) 0.0010(9)
C15 0.0664(13) 0.0628(15) 0.0352(9) -0.0145(13) 0.0101(9) -0.0044(10)
C16 0.0622(12) 0.0501(12) 0.0329(8) -0.0007(11) 0.0099(8) 0.0001(9)
C17 0.0450(9) 0.0552(12) 0.0320(8) 0.0004(10) 0.0061(7) 0.0010(9)
C18 0.0551(12) 0.0605(14) 0.0512(11) 0.0078(12) 0.0161(9) 0.0036(11)
C19 0.0693(15) 0.089(2) 0.0678(15) 0.0152(17) 0.0292(13) 0.0070(16)
C20 0.0457(10) 0.0538(12) 0.0341(8) -0.0010(10) 0.0077(7) 0.0011(9)
C21 0.0490(11) 0.0701(17) 0.0505(11) 0.0000(12) 0.0103(9) 0.0061(12)
C22 0.0451(9) 0.0530(12) 0.0342(8) 0.0023(10) 0.0102(7) -0.0020(9)
O22' 0.0613(8) 0.0612(10) 0.0306(6) -0.0091(9) 0.0049(6) 0.0005(7)
C23 0.0516(11) 0.0556(13) 0.0348(9) 0.0100(11) 0.0087(8) 0.0016(9)
C23' 0.0670(14) 0.0546(14) 0.0474(10) 0.0104(12) 0.0116(10) 0.0044(10)
C23" 0.187(4) 0.065(2) 0.077(2) -0.016(3) -0.015(2) 0.0201(18)
O23" 0.0820(12) 0.0638(12) 0.0661(10) -0.0129(11) -0.0004(9) 0.0058(10)
C24 0.0563(12) 0.0666(15) 0.0384(9) 0.0115(12) 0.0028(8) 0.0042(11)
C25 0.0754(15) 0.0612(14) 0.0364(9) 0.0071(13) 0.0055(10) 0.0006(10)
C26 0.0845(18) 0.087(2) 0.0670(15) 0.0103(19) 0.0278(13) -0.0126(17)
C27 0.099(2) 0.126(3) 0.0724(18) -0.015(3) -0.0007(16) -0.040(2)
O26' 0.0982(16) 0.139(3) 0.0842(14) 0.0391(19) 0.0151(12) -0.0392(17)
C27' 0.082(2) 0.123(4) 0.108(3) 0.016(3) 0.028(2) -0.014(3)
C28' 0.124(3) 0.139(5) 0.173(4) 0.039(4) 0.068(3) -0.026(4)
O29' 0.116(2) 0.250(7) 0.232(5) 0.066(4) -0.024(3) -0.087(5)

loop_
_atom_type_symbol
_atom_type_description
_atom_type_scat_dispersion_real
_atom_type_scat_dispersion_imag
_atom_type_scat_source
C C 0.0033 0.0016 'International Tables Vol C Tables 4.2.6.8 and 6.1.1.4'
H H 0.0000 0.0000 'International Tables Vol C Tables 4.2.6.8 and 6.1.1.4'
O O 0.0106 0.0060 'International Tables Vol C Tables 4.2.6.8 and 6.1.1.4'

loop_
_geom_angle_atom_site_label_1
_geom_angle_atom_site_label_2
_geom_angle_atom_site_label_3
_geom_angle
_geom_angle_publ_flag
C2 C1 C10 114.7(2) ?
C2 C1 H1A 108.6 ?
C10 C1 H1A 108.6 ?
C2 C1 H1B 108.6 ?
C10 C1 H1B 108.6 ?
H1A C1 H1B 107.6 ?
C1 C2 C3 112.2(2) ?
C1 C2 H2A 109.2 ?
C3 C2 H2A 109.2 ?
C1 C2 H2B 109.2 ?
C3 C2 H2B 109.2 ?
H2A C2 H2B 107.9 ?
O3' C3 C4 107.6(2) ?
O3' C3 C2 107.6(3) ?
C4 C3 C2 112.0(2) ?
O3' C3 H3A 109.9 ?
C4 C3 H3A 109.9 ?
C2 C3 H3A 109.9 ?
C4' O3' C3 119.5(3) ?
O3' C4' O6'A 115.6(5) ?
O3' C4' O6' 117.5(4) ?
O6'A C4' O6' 58.5(5) ?
O3' C4' C5' 113.8(3) ?
O6'A C4' C5' 120.2(5) ?
O6' C4' C5' 120.4(3) ?
C4' C5' H5'A 109.5 ?
C4' C5' H5'B 109.5 ?
H5'A C5' H5'B 109.5 ?
C4' C5' H5'C 109.5 ?
H5'A C5' H5'C 109.5 ?
H5'B C5' H5'C 109.5 ?
O6'A O6' C4' 60.7(5) ?
O6' O6'A C4' 60.8(6) ?
C3 C4 C5 113.9(3) ?
C3 C4 H4A 108.8 ?
C5 C4 H4A 108.8 ?
C3 C4 H4B 108.8 ?
C5 C4 H4B 108.8 ?
H4A C4 H4B 107.7 ?
C4 C5 C6 111.5(3) ?
C4 C5 C10 113.3(2) ?
C6 C5 C10 111.3(2) ?
C4 C5 H5A 106.7 ?
C6 C5 H5A 106.7 ?
C10 C5 H5A 106.7 ?
C7 C6 C5 112.21(19) ?
C7 C6 H6A 109.2 ?
C5 C6 H6A 109.2 ?
C7 C6 H6B 109.2 ?
C5 C6 H6B 109.2 ?
H6A C6 H6B 107.9 ?
C6 C7 C8 112.4(2) ?
C6 C7 H7A 109.1 ?
C8 C7 H7A 109.1 ?
C6 C7 H7B 109.1 ?
C8 C7 H7B 109.1 ?
H7A C7 H7B 107.9 ?
C14 C8 C7 111.0(2) ?
C14 C8 C9 107.50(16) ?
C7 C8 C9 111.08(18) ?
C14 C8 H8A 109.1 ?
C7 C8 H8A 109.1 ?
C9 C8 H8A 109.1 ?
C11 C9 C10 114.01(19) ?
C11 C9 C8 111.82(17) ?
C10 C9 C8 111.91(16) ?
C11 C9 H9A 106.1 ?
C10 C9 H9A 106.1 ?
C8 C9 H9A 106.1 ?
C19 C10 C1 107.0(2) ?
C19 C10 C5 110.5(2) ?
C1 C10 C5 107.7(2) ?
C19 C10 C9 111.0(2) ?
C1 C10 C9 111.74(17) ?
C5 C10 C9 108.9(2) ?
C9 C11 C12 111.8(2) ?
C9 C11 H11A 109.3 ?
C12 C11 H11A 109.3 ?
C9 C11 H11B 109.3 ?
C12 C11 H11B 109.3 ?
H11A C11 H11B 107.9 ?
C13 C12 C11 111.00(17) ?
C13 C12 H12A 109.4 ?
C11 C12 H12A 109.4 ?
C13 C12 H12B 109.4 ?
C11 C12 H12B 109.4 ?
H12A C12 H12B 108.0 ?
C18 C13 C12 109.8(2) ?
C18 C13 C14 113.43(18) ?
C12 C13 C14 108.65(17) ?
C18 C13 C17 111.93(16) ?
C12 C13 C17 114.16(16) ?
C14 C13 C17 98.46(18) ?
C8 C14 C15 120.58(18) ?
C8 C14 C13 114.92(19) ?
C15 C14 C13 103.29(17) ?
C8 C14 H14A 105.6 ?
C15 C14 H14A 105.6 ?
C13 C14 H14A 105.6 ?
C16 C15 C14 102.25(17) ?
C16 C15 H15A 111.3 ?
C14 C15 H15A 111.3 ?
C16 C15 H15B 111.3 ?
C14 C15 H15B 111.3 ?
H15A C15 H15B 109.2 ?
O22' C16 C15 111.88(18) ?
O22' C16 C17 104.71(18) ?
C15 C16 C17 107.35(16) ?
O22' C16 H16A 110.9 ?
C15 C16 H16A 110.9 ?
C17 C16 H16A 110.9 ?
C20 C17 C16 103.54(15) ?
C20 C17 C13 120.4(2) ?
C16 C17 C13 104.20(16) ?
C20 C17 H17A 109.3 ?
C16 C17 H17A 109.3 ?
C13 C17 H17A 109.3 ?
C13 C18 H18A 109.5 ?
C13 C18 H18B 109.5 ?
H18A C18 H18B 109.5 ?
C13 C18 H18C 109.5 ?
H18A C18 H18C 109.5 ?
H18B C18 H18C 109.5 ?
C10 C19 H19A 109.5 ?
C10 C19 H19B 109.5 ?
H19A C19 H19B 109.5 ?
C10 C19 H19C 109.5 ?
H19A C19 H19C 109.5 ?
H19B C19 H19C 109.5 ?
C22 C20 C17 102.84(17) y
C22 C20 C21 108.32(15) y
C17 C20 C21 111.4(2) y
C22 C20 H20A 111.3 ?
C17 C20 H20A 111.3 ?
C21 C20 H20A 111.3 ?
C20 C21 H21A 109.5 ?
C20 C21 H21B 109.5 ?
H21A C21 H21B 109.5 ?
C20 C21 H21C 109.5 ?
H21A C21 H21C 109.5 ?
H21B C21 H21C 109.5 ?
O22' C22 C23 119.43(18) y
O22' C22 C20 110.42(18) y
C23 C22 C20 130.0(2) y
C22 O22' C16 110.99(15) y
C22 C23 C23' 120.0(2) y
C22 C23 C24 117.8(2) y
C23' C23 C24 122.1(2) y
O23" C23' C23 124.5(2) y
O23" C23' C23" 115.6(3) y
C23 C23' C23" 119.8(3) y
C23' C23" H23A 109.5 ?
C23' C23" H23B 109.5 ?
H23A C23" H23B 109.5 ?
C23' C23" H23C 109.5 ?
H23A C23" H23C 109.5 ?
H23B C23" H23C 109.5 ?
C23 C24 C25 114.32(19) y
C23 C24 H24A 108.7 ?
C25 C24 H24A 108.7 ?
C23 C24 H24B 108.7 ?
C25 C24 H24B 108.7 ?
H24A C24 H24B 107.6 ?
C26 C25 C27 110.7(2) y
C26 C25 C24 111.7(3) y
C27 C25 C24 109.8(2) y
C26 C25 H25A 108.2 ?
C27 C25 H25A 108.2 ?
C24 C25 H25A 108.2 ?
O26' C26 C25 109.3(3) y
O26' C26 H26A 109.8 ?
C25 C26 H26A 109.8 ?
O26' C26 H26B 109.8 ?
C25 C26 H26B 109.8 ?
H26A C26 H26B 108.3 ?
C25 C27 H27A 109.5 ?
C25 C27 H27B 109.5 ?
H27A C27 H27B 109.5 ?
C25 C27 H27C 109.5 ?
H27A C27 H27C 109.5 ?
H27B C27 H27C 109.5 ?
C27' O26' C26 120.7(3) y
O29' C27' O26' 120.2(4) y
O29' C27' C28' 124.7(5) y
O26' C27' C28' 114.7(4) y
C27' C28' H28A 109.5 ?
C27' C28' H28B 109.5 ?
H28A C28' H28B 109.5 ?
C27' C28' H28C 109.5 ?
H28A C28' H28C 109.5 ?
H28B C28' H28C 109.5 ?

loop_
_geom_bond_atom_site_label_1
_geom_bond_atom_site_label_2
_geom_bond_site_symmetry_2
_geom_bond_distance
_geom_bond_publ_flag
C1 C2 . 1.497(5) ?
C1 C10 . 1.547(3) ?
C1 H1A . 0.970 ?
C1 H1B . 0.970 ?
C2 C3 . 1.515(6) ?
C2 H2A . 0.970 ?
C2 H2B . 0.970 ?
C3 O3' . 1.472(3) ?
C3 C4 . 1.515(4) ?
C3 H3A . 0.980 ?
O3' C4' . 1.283(4) ?
C4' O6'A . 1.291(9) ?
C4' O6' . 1.292(6) ?
C4' C5' . 1.493(4) ?
C5' H5'A . 0.960 ?
C5' H5'B . 0.960 ?
C5' H5'C . 0.960 ?
O6' O6'A . 1.262(11) ?
C4 C5 . 1.517(4) ?
C4 H4A . 0.970 ?
C4 H4B . 0.970 ?
C5 C6 . 1.533(3) ?
C5 C10 . 1.556(4) ?
C5 H5A . 0.980 ?
C6 C7 . 1.527(3) ?
C6 H6A . 0.970 ?
C6 H6B . 0.970 ?
C7 C8 . 1.531(4) ?
C7 H7A . 0.970 ?
C7 H7B . 0.970 ?
C8 C14 . 1.526(3) ?
C8 C9 . 1.561(3) ?
C8 H8A . 0.980 ?
C9 C11 . 1.538(4) ?
C9 C10 . 1.561(3) ?
C9 H9A . 0.980 ?
C10 C19 . 1.533(4) ?
C11 C12 . 1.541(3) ?
C11 H11A . 0.970 ?
C11 H11B . 0.970 ?
C12 C13 . 1.532(3) ?
C12 H12A . 0.970 ?
C12 H12B . 0.970 ?
C13 C18 . 1.532(3) ?
C13 C14 . 1.547(3) ?
C13 C17 . 1.552(3) ?
C14 C15 . 1.540(3) ?
C14 H14A . 0.980 ?
C15 C16 . 1.535(3) ?
C15 H15A . 0.970 ?
C15 H15B . 0.970 ?
C16 O22' . 1.468(2) ?
C16 C17 . 1.540(3) ?
C16 H16A . 0.980 ?
C17 C20 . 1.529(3) ?
C17 H17A . 0.980 ?
C18 H18A . 0.960 ?
C18 H18B . 0.960 ?
C18 H18C . 0.960 ?
C19 H19A . 0.960 ?
C19 H19B . 0.960 ?
C19 H19C . 0.960 ?
C20 C22 . 1.513(3) y
C20 C21 . 1.529(3) y
C20 H20A . 0.980 ?
C21 H21A . 0.960 ?
C21 H21B . 0.960 ?
C21 H21C . 0.960 ?
C22 O22' . 1.355(3) y
C22 C23 . 1.355(3) y
C23 C23' . 1.459(4) y
C23 C24 . 1.526(3) y
C23' O23" . 1.227(3) y
C23' C23" . 1.503(4) y
C23" H23A . 0.960 ?
C23" H23B . 0.960 ?
C23" H23C . 0.960 ?
C24 C25 . 1.530(4) y
C24 H24A . 0.970 ?
C24 H24B . 0.970 ?
C25 C26 . 1.517(4) y
C25 C27 . 1.522(4) y
C25 H25A . 0.980 ?
C26 O26' . 1.444(4) y
C26 H26A . 0.970 ?
C26 H26B . 0.970 ?
C27 H27A . 0.960 ?
C27 H27B . 0.960 ?
C27 H27C . 0.960 ?
O26' C27' . 1.297(5) y
C27' O29' . 1.185(6) y
C27' C28' . 1.461(7) y
C28' H28A . 0.960 ?
C28' H28B . 0.960 ?
C28' H28C . 0.960 ?

loop_
_geom_torsion_atom_site_label_1
_geom_torsion_atom_site_label_2
_geom_torsion_atom_site_label_3
_geom_torsion_atom_site_label_4
_geom_torsion
C10 C1 C2 C3 55.1(3)
C1 C2 C3 O3' 67.2(3)
C1 C2 C3 C4 -50.8(3)
C4 C3 O3' C4' -114.0(4)
C2 C3 O3' C4' 125.2(3)
C3 O3' C4' O6'A 32.3(11)
C3 O3' C4' O6' -33.9(9)
C3 O3' C4' C5' 177.5(3)
O3' C4' O6' O6'A 104.6(6)
C5' C4' O6' O6'A -109.0(6)
O3' C4' O6'A O6' -107.9(7)
C5' C4' O6'A O6' 109.3(6)
O3' C3 C4 C5 -68.0(3)
C2 C3 C4 C5 50.0(3)
C3 C4 C5 C6 -178.6(2)
C3 C4 C5 C10 -52.0(3)
C4 C5 C6 C7 71.2(3)
C10 C5 C6 C7 -56.5(3)
C5 C6 C7 C8 54.1(4)
C6 C7 C8 C14 -172.2(2)
C6 C7 C8 C9 -52.6(3)
C14 C8 C9 C11 -54.4(3)
C7 C8 C9 C11 -176.1(2)
C14 C8 C9 C10 176.3(2)
C7 C8 C9 C10 54.6(3)
C2 C1 C10 C19 -172.8(2)
C2 C1 C10 C5 -54.0(3)
C2 C1 C10 C9 65.5(3)
C4 C5 C10 C19 168.00(19)
C6 C5 C10 C19 -65.3(2)
C4 C5 C10 C1 51.5(2)
C6 C5 C10 C1 178.2(2)
C4 C5 C10 C9 -69.8(2)
C6 C5 C10 C9 56.9(2)
C11 C9 C10 C19 -62.6(3)
C8 C9 C10 C19 65.6(3)
C11 C9 C10 C1 56.8(3)
C8 C9 C10 C1 -175.1(2)
C11 C9 C10 C5 175.58(19)
C8 C9 C10 C5 -56.3(3)
C10 C9 C11 C12 -175.58(18)
C8 C9 C11 C12 56.2(3)
C9 C11 C12 C13 -56.4(3)
C11 C12 C13 C18 -69.4(3)
C11 C12 C13 C14 55.2(3)
C11 C12 C13 C17 163.9(2)
C7 C8 C14 C15 -56.8(3)
C9 C8 C14 C15 -178.4(2)
C7 C8 C14 C13 178.56(18)
C9 C8 C14 C13 56.9(2)
C18 C13 C14 C8 64.3(2)
C12 C13 C14 C8 -58.2(2)
C17 C13 C14 C8 -177.30(16)
C18 C13 C14 C15 -69.1(2)
C12 C13 C14 C15 168.50(18)
C17 C13 C14 C15 49.4(2)
C8 C14 C15 C16 -169.2(2)
C13 C14 C15 C16 -39.2(2)
C14 C15 C16 O22' 127.6(2)
C14 C15 C16 C17 13.2(3)
O22' C16 C17 C20 25.0(2)
C15 C16 C17 C20 144.02(19)
O22' C16 C17 C13 -101.79(18)
C15 C16 C17 C13 17.3(2)
C18 C13 C17 C20 -36.0(3)
C12 C13 C17 C20 89.6(2)
C14 C13 C17 C20 -155.52(17)
C18 C13 C17 C16 79.4(2)
C12 C13 C17 C16 -155.0(2)
C14 C13 C17 C16 -40.14(19)
C16 C17 C20 C22 -26.4(2)
C13 C17 C20 C22 89.3(2)
C16 C17 C20 C21 89.4(2)
C13 C17 C20 C21 -154.89(18)
C17 C20 C22 O22' 19.6(2)
C21 C20 C22 O22' -98.4(2)
C17 C20 C22 C23 -164.4(2)
C21 C20 C22 C23 77.6(3)
C23 C22 O22' C16 179.75(19)
C20 C22 O22' C16 -3.7(2)
C15 C16 O22' C22 -129.7(2)
C17 C16 O22' C22 -13.7(2)
O22' C22 C23 C23' -175.10(19)
C20 C22 C23 C23' 9.2(3)
O22' C22 C23 C24 3.9(3)
C20 C22 C23 C24 -171.8(2)
C22 C23 C23' O23" -0.2(4)
C24 C23 C23' O23" -179.2(2)
C22 C23 C23' C23" 177.1(3)
C24 C23 C23' C23" -1.9(4)
C22 C23 C24 C25 72.8(3)
C23' C23 C24 C25 -108.2(3)
C23 C24 C25 C26 63.4(3)
C23 C24 C25 C27 -173.3(3)
C27 C25 C26 O26' 61.1(4)
C24 C25 C26 O26' -176.2(2)
C25 C26 O26' C27' 115.6(4)
C26 O26' C27' O29' -5.1(8)
C26 O26' C27' C28' -178.0(4)
